data_7027177
loop_
_publ_author_name
'St. John Foreman, Mark R.'
'Slawin, Alexandra M. Z.'
'Woollins, J. Derek'

_publ_section_title
;
 The reaction of dithiadiphosphetane disulfides with dienes, alkenes and
 thioaldehydes
;
_journal_issue 7
_journal_name_full 'Journal of the Chemical Society, Dalton Transactions'
_journal_page_first 1175
_journal_paper_doi 10.1039/a808918c
_journal_year 1999
_chemical_compound_source -
_chemical_formula_analytical 'C20 H29 Fe P S4'
_chemical_formula_moiety 'C20 H29 Fe P S4'
_chemical_formula_structural 'C20 H29 Fe P S4'
_chemical_formula_sum 'C20 H29 Fe P S4'
_chemical_formula_weight 484.49
_chemical_melting_point ?
_space_group_IT_number 14
_symmetry_cell_setting monoclinic
_symmetry_space_group_name_Hall '-P 2ybc'
_symmetry_space_group_name_H-M 'P 1 21/c 1'
_atom_sites_solution_hydrogens geom
_atom_sites_solution_primary direct
_atom_sites_solution_secondary difmap
_audit_creation_method SHELXL
_cell_angle_alpha 90.00
_cell_angle_beta 114.6020(10)
_cell_angle_gamma 90.00
_cell_formula_units_Z 4
_cell_length_a 12.0594(9)
_cell_length_b 18.3884(13)
_cell_length_c 11.6422(8)
_cell_measurement_reflns_used -
_cell_measurement_temperature 293(2)
_cell_measurement_theta_max 29
_cell_measurement_theta_min 2
_cell_volume 2347.3(3)
_computing_cell_refinement SMART/SAINT
_computing_data_collection SMART
_computing_data_reduction SAINT
_computing_molecular_graphics SHELXTL
_computing_publication_material SHELXTL
_computing_structure_refinement SHELXTL
_computing_structure_solution SHELXTL
_diffrn_ambient_temperature 293(2)
_diffrn_measurement_device SMART
_diffrn_measurement_method CCD
_diffrn_radiation_monochromator graphite
_diffrn_radiation_source 'fine-focus sealed tube'
_diffrn_radiation_type MoK\a
_diffrn_radiation_wavelength 0.71073
_diffrn_reflns_av_R_equivalents 0.0104
_diffrn_reflns_av_sigmaI/netI 0.0102
_diffrn_reflns_limit_h_max 13
_diffrn_reflns_limit_h_min -6
_diffrn_reflns_limit_k_max 17
_diffrn_reflns_limit_k_min -19
_diffrn_reflns_limit_l_max 7
_diffrn_reflns_limit_l_min -12
_diffrn_reflns_number 13872
_diffrn_reflns_theta_max 23.26
_diffrn_reflns_theta_min 1.86
_diffrn_standards_decay_% -
_diffrn_standards_interval_count -
_diffrn_standards_interval_time -
_diffrn_standards_number -
_exptl_absorpt_coefficient_mu 1.069
_exptl_absorpt_correction_T_max 1.000000
_exptl_absorpt_correction_T_min 0.882955
_exptl_absorpt_correction_type sadabs
_exptl_crystal_colour orange
_exptl_crystal_density_diffrn 1.371
_exptl_crystal_density_meas ?
_exptl_crystal_density_method -
_exptl_crystal_description prism
_exptl_crystal_F_000 1016
_exptl_crystal_size_max .15
_exptl_crystal_size_mid .13
_exptl_crystal_size_min .13
_refine_diff_density_max 0.238
_refine_diff_density_min -0.271
_refine_diff_density_rms 0.055
_refine_ls_extinction_coef 0.0016(2)
_refine_ls_extinction_expression Fc^*^=kFc[1+0.001xFc^2^\l^3^/sin(2\q)]^-1/4^
_refine_ls_extinction_method SHELXL
_refine_ls_goodness_of_fit_all 1.155
_refine_ls_goodness_of_fit_obs 1.161
_refine_ls_hydrogen_treatment riding
_refine_ls_matrix_type full
_refine_ls_number_parameters 236
_refine_ls_number_reflns 3100
_refine_ls_number_restraints 0
_refine_ls_restrained_S_all 1.233
_refine_ls_restrained_S_obs 1.161
_refine_ls_R_factor_all 0.0446
_refine_ls_R_factor_obs 0.0363
_refine_ls_shift/esd_max 0.001
_refine_ls_shift/esd_mean 0.000
_refine_ls_structure_factor_coef Fsqd
_refine_ls_weighting_details 'w=1/[\s^2^(Fo^2^)+(0.0220P)^2^+3.6673P] where P=(Fo^2^+2Fc^2^)/3'
_refine_ls_weighting_scheme calc
_refine_ls_wR_factor_all 0.0869
_refine_ls_wR_factor_obs 0.0766
_reflns_number_observed 2768
_reflns_number_total 3151
_reflns_observed_criterion >2sigma(I)
_cod_data_source_file 808918csup1.cif
_cod_data_source_block 14
_cod_depositor_comments
;
The following automatic conversions were performed:

'_chemical_melting_point' value '-' was changed to '?' - the value is
undefined or not given.

'_symmetry_cell_setting' value 'Monoclinic'
changed to 'monoclinic' according to
/home/saulius/struct/CIF-dictionaries/cif_core.dic dictionary named
'cif_core.dic' version 2.4.2 from 2011-04-26.

'_geom_bond_publ_flag'
value 'Y' changed to 'y' according to
/home/saulius/struct/CIF-dictionaries/cif_core.dic dictionary named
'cif_core.dic' version 2.4.2 from 2011-04-26 (36
times).

'_geom_angle_publ_flag' value 'Y' changed to 'y' according
to /home/saulius/struct/CIF-dictionaries/cif_core.dic dictionary
named 'cif_core.dic' version 2.4.2 from 2011-04-26 (105
times).

'_geom_torsion_publ_flag' value 'Y' changed to 'y' according
to /home/saulius/struct/CIF-dictionaries/cif_core.dic dictionary
named 'cif_core.dic' version 2.4.2 from 2011-04-26 (268 times).

Automatic conversion script
Id: cif_fix_values 1891 2012-01-12 08:04:46Z andrius 

The following automatic conversions were performed:

'_exptl_crystal_density_meas' value '-' was changed to '?' - the
value is perceived as not measured.

Automatic conversion script
Id: cif_fix_values 3008 2015-01-20 13:52:24Z robertas 

The following automatic conversions were performed:

'_refine_ls_weighting_scheme' value 'calc
w=1/[\s^2^(Fo^2^)+(0.0220P)^2^+3.6673P] where P=(Fo^2^+2Fc^2^)/3' was
changed to 'calc'. New tag '_refine_ls_weighting_details' was
created. The value of the new tag was set to
'w=1/[\s^2^(Fo^2^)+(0.0220P)^2^+3.6673P] where P=(Fo^2^+2Fc^2^)/3'.

Automatic conversion script
Id: cif_fix_values 3143 2015-03-26 13:38:13Z robertas 
;
_cod_original_sg_symbol_H-M P2(1)/c
_cod_database_code 7027177

loop_
_symmetry_equiv_pos_as_xyz
'x, y, z'
'-x, y+1/2, -z+1/2'
'-x, -y, -z'
'x, -y-1/2, z-1/2'

loop_
_atom_site_aniso_label
_atom_site_aniso_U_11
_atom_site_aniso_U_22
_atom_site_aniso_U_33
_atom_site_aniso_U_23
_atom_site_aniso_U_13
_atom_site_aniso_U_12
Fe1 0.0326(3) 0.0475(3) 0.0426(3) 0.0042(2) 0.0143(2) 0.0011(2)
S1 0.0517(6) 0.0700(7) 0.0625(6) -0.0254(5) 0.0265(5) -0.0052(5)
P1 0.0297(5) 0.0429(5) 0.0374(5) -0.0007(4) 0.0137(4) -0.0020(4)
S2 0.0373(5) 0.0577(6) 0.0446(5) 0.0133(4) 0.0179(4) 0.0051(4)
C3 0.035(2) 0.045(2) 0.037(2) 0.004(2) 0.0118(15) 0.0034(15)
S4 0.0311(5) 0.0529(6) 0.0438(5) 0.0068(4) 0.0096(4) -0.0018(4)
C5 0.031(2) 0.044(2) 0.036(2) -0.0003(15) 0.0132(14) -0.0028(14)
S6 0.0313(5) 0.0462(5) 0.0460(5) 0.0069(4) 0.0155(4) 0.0006(4)
C7 0.039(2) 0.056(2) 0.050(2) 0.013(2) 0.015(2) 0.009(2)
C8 0.070(3) 0.086(3) 0.046(2) 0.013(2) 0.008(2) 0.015(2)
C9 0.044(2) 0.101(4) 0.079(3) 0.016(3) 0.019(2) 0.028(2)
C10 0.069(3) 0.060(3) 0.089(3) 0.022(2) 0.022(3) 0.016(2)
C11 0.039(2) 0.056(2) 0.052(2) 0.009(2) 0.023(2) -0.004(2)
C12 0.072(3) 0.049(3) 0.105(4) 0.007(2) 0.047(3) -0.009(2)
C13 0.075(3) 0.134(5) 0.058(3) 0.044(3) 0.017(2) -0.018(3)
C14 0.069(3) 0.076(3) 0.104(4) 0.015(3) 0.060(3) -0.002(2)
C15 0.030(2) 0.045(2) 0.031(2) 0.0031(14) 0.0115(14) -0.0020(14)
C16 0.034(2) 0.044(2) 0.038(2) -0.0004(15) 0.0119(15) -0.0057(15)
C17 0.032(2) 0.064(2) 0.042(2) 0.005(2) 0.017(2) -0.001(2)
C18 0.041(2) 0.075(3) 0.048(2) -0.010(2) 0.024(2) 0.002(2)
C19 0.037(2) 0.054(2) 0.044(2) -0.012(2) 0.017(2) -0.004(2)
C20 0.049(2) 0.083(3) 0.052(2) 0.021(2) 0.019(2) 0.000(2)
C21 0.061(3) 0.091(3) 0.039(2) 0.015(2) 0.007(2) -0.003(2)
C22 0.037(2) 0.113(4) 0.074(3) 0.039(3) 0.009(2) 0.010(3)
C23 0.090(4) 0.078(4) 0.099(4) 0.037(3) 0.047(3) 0.039(3)
C24 0.079(3) 0.057(3) 0.080(3) 0.025(2) 0.023(3) -0.006(2)

loop_
_atom_site_label
_atom_site_type_symbol
_atom_site_fract_x
_atom_site_fract_y
_atom_site_fract_z
_atom_site_U_iso_or_equiv
_atom_site_thermal_displace_type
_atom_site_occupancy
_atom_site_calc_flag
_atom_site_refinement_flags
Fe1 Fe 0.07671(4) 0.14419(3) 0.55036(5) 0.0414(2) Uani 1 d .
S1 S 0.33622(9) 0.00178(6) 0.51935(10) 0.0605(3) Uani 1 d .
P1 P 0.35582(7) 0.07079(5) 0.65226(8) 0.0368(2) Uani 1 d .
S2 S 0.48258(8) 0.03969(5) 0.83178(8) 0.0462(2) Uani 1 d .
C3 C 0.6204(3) 0.0371(2) 0.7987(3) 0.0405(8) Uani 1 d .
H3A H 0.5987(3) 0.0117(2) 0.7183(3) 0.049 Uiso 1 calc R
S4 S 0.67214(7) 0.12774(5) 0.78286(8) 0.0446(2) Uani 1 d .
C5 C 0.5593(3) 0.1532(2) 0.6276(3) 0.0372(7) Uani 1 d .
H5A H 0.5485(3) 0.1119(2) 0.5707(3) 0.045 Uiso 1 calc R
S6 S 0.40914(7) 0.17485(5) 0.62621(8) 0.0414(2) Uani 1 d .
C7 C 0.7230(3) -0.0069(2) 0.9025(3) 0.0499(9) Uani 1 d .
C8 C 0.7671(4) 0.0308(3) 1.0308(4) 0.0728(13) Uani 1 d .
H8A H 0.7971(4) 0.0784(3) 1.0250(4) 0.109 Uiso 1 calc R
H8B H 0.8314(4) 0.0027(3) 1.0926(4) 0.109 Uiso 1 calc R
H8C H 0.7007(4) 0.0350(3) 1.0553(4) 0.109 Uiso 1 calc R
C9 C 0.8294(4) -0.0152(3) 0.8627(4) 0.0773(14) Uani 1 d .
H9A H 0.8007(4) -0.0389(3) 0.7820(4) 0.116 Uiso 1 calc R
H9B H 0.8929(4) -0.0439(3) 0.9244(4) 0.116 Uiso 1 calc R
H9C H 0.8608(4) 0.0319(3) 0.8569(4) 0.116 Uiso 1 calc R
C10 C 0.6753(4) -0.0828(2) 0.9128(5) 0.0761(13) Uani 1 d .
H10A H 0.6474(4) -0.1068(2) 0.8324(5) 0.114 Uiso 1 calc R
H10B H 0.6090(4) -0.0784(2) 0.9375(5) 0.114 Uiso 1 calc R
H10C H 0.7398(4) -0.1107(2) 0.9748(5) 0.114 Uiso 1 calc R
C11 C 0.6007(3) 0.2194(2) 0.5729(3) 0.0474(9) Uani 1 d .
C12 C 0.6088(4) 0.2882(2) 0.6495(5) 0.0719(12) Uani 1 d .
H12A H 0.6660(4) 0.2807(2) 0.7355(5) 0.108 Uiso 1 calc R
H12B H 0.5300(4) 0.2991(2) 0.6470(5) 0.108 Uiso 1 calc R
H12C H 0.6356(4) 0.3281(2) 0.6142(5) 0.108 Uiso 1 calc R
C13 C 0.5105(4) 0.2300(3) 0.4359(4) 0.092(2) Uani 1 d .
H13A H 0.5065(4) 0.1863(3) 0.3891(4) 0.138 Uiso 1 calc R
H13B H 0.5369(4) 0.2696(3) 0.3998(4) 0.138 Uiso 1 calc R
H13C H 0.4313(4) 0.2407(3) 0.4326(4) 0.138 Uiso 1 calc R
C14 C 0.7271(4) 0.2043(3) 0.5758(5) 0.0751(13) Uani 1 d .
H14A H 0.7851(4) 0.1975(3) 0.6617(5) 0.113 Uiso 1 calc R
H14B H 0.7515(4) 0.2448(3) 0.5397(5) 0.113 Uiso 1 calc R
H14C H 0.7236(4) 0.1612(3) 0.5280(5) 0.113 Uiso 1 calc R
C15 C 0.2218(3) 0.0886(2) 0.6761(3) 0.0357(7) Uani 1 d .
C16 C 0.1159(3) 0.0433(2) 0.6286(3) 0.0395(8) Uani 1 d .
H16A H 0.1074(3) -0.0001(2) 0.5848(3) 0.047 Uiso 1 calc R
C17 C 0.0267(3) 0.0761(2) 0.6598(3) 0.0459(9) Uani 1 d .
H17A H -0.0509(3) 0.0577(2) 0.6407(3) 0.055 Uiso 1 calc R
C18 C 0.0742(3) 0.1413(2) 0.7248(3) 0.0528(10) Uani 1 d .
H18A H 0.0333(3) 0.1735(2) 0.7552(3) 0.063 Uiso 1 calc R
C19 C 0.1953(3) 0.1495(2) 0.7360(3) 0.0451(8) Uani 1 d .
H19A H 0.2478(3) 0.1878(2) 0.7753(3) 0.054 Uiso 1 calc R
C20 C 0.1117(4) 0.1767(3) 0.4000(4) 0.0618(11) Uani 1 d .
H20A H 0.1812(4) 0.1662(3) 0.3873(4) 0.074 Uiso 1 calc R
C21 C 0.0036(4) 0.1352(3) 0.3573(4) 0.0685(12) Uani 1 d .
H21A H -0.0103(4) 0.0923(3) 0.3109(4) 0.082 Uiso 1 calc R
C22 C -0.0788(4) 0.1686(3) 0.3955(4) 0.0796(15) Uani 1 d .
H22A H -0.1565(4) 0.1520(3) 0.3803(4) 0.096 Uiso 1 calc R
C23 C -0.0235(5) 0.2320(3) 0.4609(5) 0.087(2) Uani 1 d .
H23A H -0.0586(5) 0.2655(3) 0.4956(5) 0.104 Uiso 1 calc R
C24 C 0.0950(4) 0.2359(3) 0.4646(5) 0.0753(13) Uani 1 d .
H24A H 0.1521(4) 0.2722(3) 0.5038(5) 0.090 Uiso 1 calc R

loop_
_atom_type_symbol
_atom_type_description
_atom_type_scat_dispersion_real
_atom_type_scat_dispersion_imag
_atom_type_scat_source
C C 0.0033 0.0016 'International Tables Vol C Tables 4.2.6.8 and 6.1.1.4'
H H 0.0000 0.0000 'International Tables Vol C Tables 4.2.6.8 and 6.1.1.4'
P P 0.1023 0.0942 'International Tables Vol C Tables 4.2.6.8 and 6.1.1.4'
S S 0.1246 0.1234 'International Tables Vol C Tables 4.2.6.8 and 6.1.1.4'
Fe Fe 0.3463 0.8444 'International Tables Vol C Tables 4.2.6.8 and 6.1.1.4'

loop_
_geom_angle_atom_site_label_1
_geom_angle_atom_site_label_2
_geom_angle_atom_site_label_3
_geom_angle
_geom_angle_publ_flag
C24 Fe1 C23 40.9(2) y
C24 Fe1 C15 122.6(2) y
C23 Fe1 C15 157.4(2) y
C24 Fe1 C16 158.6(2) y
C23 Fe1 C16 159.2(2) y
C15 Fe1 C16 41.19(12) y
C24 Fe1 C19 108.1(2) y
C23 Fe1 C19 120.8(2) y
C15 Fe1 C19 41.02(13) y
C16 Fe1 C19 68.86(14) y
C24 Fe1 C22 68.1(2) y
C23 Fe1 C22 40.3(2) y
C15 Fe1 C22 161.6(2) y
C16 Fe1 C22 123.6(2) y
C19 Fe1 C22 155.3(2) y
C24 Fe1 C18 124.3(2) y
C23 Fe1 C18 106.2(2) y
C15 Fe1 C18 68.60(14) y
C16 Fe1 C18 68.15(15) y
C19 Fe1 C18 40.68(14) y
C22 Fe1 C18 119.8(2) y
C24 Fe1 C17 160.0(2) y
C23 Fe1 C17 122.7(2) y
C15 Fe1 C17 68.42(13) y
C16 Fe1 C17 40.30(13) y
C19 Fe1 C17 68.17(14) y
C22 Fe1 C17 106.5(2) y
C18 Fe1 C17 40.19(14) y
C24 Fe1 C21 67.1(2) y
C23 Fe1 C21 67.0(2) y
C15 Fe1 C21 126.7(2) y
C16 Fe1 C21 109.3(2) y
C19 Fe1 C21 163.3(2) y
C22 Fe1 C21 39.7(2) y
C18 Fe1 C21 155.4(2) y
C17 Fe1 C21 121.9(2) y
C24 Fe1 C20 39.8(2) y
C23 Fe1 C20 67.7(2) y
C15 Fe1 C20 109.89(15) y
C16 Fe1 C20 123.8(2) y
C19 Fe1 C20 126.0(2) y
C22 Fe1 C20 67.7(2) y
C18 Fe1 C20 161.4(2) y
C17 Fe1 C20 157.9(2) y
C21 Fe1 C20 40.2(2) y
C15 P1 S1 115.33(11) y
C15 P1 S6 102.10(11) y
S1 P1 S6 115.35(6) y
C15 P1 S2 103.16(11) y
S1 P1 S2 114.48(6) y
S6 P1 S2 104.80(5) y
C3 S2 P1 98.34(11) y
C7 C3 S4 111.2(2) y
C7 C3 S2 110.2(2) y
S4 C3 S2 111.9(2) y
C5 S4 C3 101.0(2) y
C11 C5 S4 112.1(2) y
C11 C5 S6 108.0(2) y
S4 C5 S6 112.9(2) y
C5 S6 P1 99.33(11) y
C8 C7 C10 109.0(3) y
C8 C7 C9 110.1(3) y
C10 C7 C9 108.6(4) y
C8 C7 C3 111.5(3) y
C10 C7 C3 109.4(3) y
C9 C7 C3 108.2(3) y
C13 C11 C12 110.5(4) y
C13 C11 C14 108.4(3) y
C12 C11 C14 108.4(3) y
C13 C11 C5 108.6(3) y
C12 C11 C5 111.4(3) y
C14 C11 C5 109.6(3) y
C19 C15 C16 107.5(3) y
C19 C15 P1 128.6(2) y
C16 C15 P1 123.8(2) y
C19 C15 Fe1 69.8(2) y
C16 C15 Fe1 69.5(2) y
P1 C15 Fe1 123.1(2) y
C17 C16 C15 107.9(3) y
C17 C16 Fe1 70.4(2) y
C15 C16 Fe1 69.3(2) y
C16 C17 C18 108.6(3) y
C16 C17 Fe1 69.3(2) y
C18 C17 Fe1 69.7(2) y
C17 C18 C19 108.3(3) y
C17 C18 Fe1 70.1(2) y
C19 C18 Fe1 69.4(2) y
C18 C19 C15 107.7(3) y
C18 C19 Fe1 69.9(2) y
C15 C19 Fe1 69.2(2) y
C24 C20 C21 107.2(4) y
C24 C20 Fe1 68.8(2) y
C21 C20 Fe1 69.9(2) y
C22 C21 C20 109.0(5) y
C22 C21 Fe1 69.6(3) y
C20 C21 Fe1 69.9(2) y
C21 C22 C23 107.5(4) y
C21 C22 Fe1 70.6(2) y
C23 C22 Fe1 69.4(3) y
C22 C23 C24 107.8(5) y
C22 C23 Fe1 70.3(3) y
C24 C23 Fe1 69.3(2) y
C20 C24 C23 108.4(4) y
C20 C24 Fe1 71.4(2) y
C23 C24 Fe1 69.8(3) y

loop_
_geom_bond_atom_site_label_1
_geom_bond_atom_site_label_2
_geom_bond_distance
_geom_bond_publ_flag
Fe1 C24 2.018(4) y
Fe1 C23 2.026(4) y
Fe1 C15 2.030(3) y
Fe1 C16 2.033(3) y
Fe1 C19 2.037(3) y
Fe1 C22 2.038(4) y
Fe1 C18 2.044(3) y
Fe1 C17 2.049(3) y
Fe1 C21 2.052(4) y
Fe1 C20 2.052(4) y
S1 P1 1.9381(13) y
P1 C15 1.780(3) y
P1 S6 2.0807(12) y
P1 S2 2.0909(12) y
S2 C3 1.855(3) y
C3 C7 1.549(5) y
C3 S4 1.816(3) y
S4 C5 1.814(3) y
C5 C11 1.549(5) y
C5 S6 1.848(3) y
C7 C8 1.527(5) y
C7 C10 1.533(6) y
C7 C9 1.543(5) y
C11 C13 1.523(5) y
C11 C12 1.528(6) y
C11 C14 1.535(5) y
C15 C19 1.425(5) y
C15 C16 1.429(4) y
C16 C17 1.406(5) y
C17 C18 1.406(5) y
C18 C19 1.419(5) y
C20 C24 1.386(6) y
C20 C21 1.410(6) y
C21 C22 1.390(6) y
C22 C23 1.399(7) y
C23 C24 1.413(7) y

loop_
_geom_torsion_atom_site_label_1
_geom_torsion_atom_site_label_2
_geom_torsion_atom_site_label_3
_geom_torsion_atom_site_label_4
_geom_torsion
_geom_torsion_publ_flag
C15 P1 S2 C3 -171.7(2) y
S1 P1 S2 C3 62.17(13) y
S6 P1 S2 C3 -65.20(12) y
P1 S2 C3 C7 -162.7(2) y
P1 S2 C3 S4 73.1(2) y
C7 C3 S4 C5 161.3(2) y
S2 C3 S4 C5 -75.0(2) y
C3 S4 C5 C11 -164.0(2) y
C3 S4 C5 S6 73.7(2) y
C11 C5 S6 P1 164.5(2) y
S4 C5 S6 P1 -70.9(2) y
C15 P1 S6 C5 171.53(14) y
S1 P1 S6 C5 -62.62(12) y
S2 P1 S6 C5 64.22(11) y
S4 C3 C7 C8 59.3(4) y
S2 C3 C7 C8 -65.4(4) y
S4 C3 C7 C10 179.9(3) y
S2 C3 C7 C10 55.3(4) y
S4 C3 C7 C9 -62.0(4) y
S2 C3 C7 C9 173.3(3) y
S4 C5 C11 C13 171.6(3) y
S6 C5 C11 C13 -63.3(4) y
S4 C5 C11 C12 -66.5(3) y
S6 C5 C11 C12 58.6(3) y
S4 C5 C11 C14 53.4(4) y
S6 C5 C11 C14 178.5(3) y
S1 P1 C15 C19 -159.4(3) y
S6 P1 C15 C19 -33.5(3) y
S2 P1 C15 C19 75.1(3) y
S1 P1 C15 C16 16.5(3) y
S6 P1 C15 C16 142.3(2) y
S2 P1 C15 C16 -109.1(3) y
S1 P1 C15 Fe1 -69.8(2) y
S6 P1 C15 Fe1 56.1(2) y
S2 P1 C15 Fe1 164.6(2) y
C24 Fe1 C15 C19 80.1(3) y
C23 Fe1 C15 C19 43.0(5) y
C16 Fe1 C15 C19 -118.6(3) y
C19 Fe1 C15 C19 0.000(2) y
C22 Fe1 C15 C19 -158.4(5) y
C18 Fe1 C15 C19 -37.8(2) y
C17 Fe1 C15 C19 -81.1(2) y
C21 Fe1 C15 C19 164.4(2) y
C20 Fe1 C15 C19 122.4(2) y
C24 Fe1 C15 C16 -161.3(2) y
C23 Fe1 C15 C16 161.6(4) y
C16 Fe1 C15 C16 0.0 y
C19 Fe1 C15 C16 118.6(3) y
C22 Fe1 C15 C16 -39.8(6) y
C18 Fe1 C15 C16 80.8(2) y
C17 Fe1 C15 C16 37.5(2) y
C21 Fe1 C15 C16 -77.0(2) y
C20 Fe1 C15 C16 -118.9(2) y
C24 Fe1 C15 P1 -43.6(3) y
C23 Fe1 C15 P1 -80.7(5) y
C16 Fe1 C15 P1 117.7(3) y
C19 Fe1 C15 P1 -123.6(3) y
C22 Fe1 C15 P1 77.9(5) y
C18 Fe1 C15 P1 -161.4(2) y
C17 Fe1 C15 P1 155.3(2) y
C21 Fe1 C15 P1 40.8(3) y
C20 Fe1 C15 P1 -1.2(3) y
C19 C15 C16 C17 -0.4(4) y
P1 C15 C16 C17 -176.9(2) y
Fe1 C15 C16 C17 -60.1(2) y
C19 C15 C16 Fe1 59.7(2) y
P1 C15 C16 Fe1 -116.9(2) y
Fe1 C15 C16 Fe1 0.0 y
C24 Fe1 C16 C17 166.6(5) y
C23 Fe1 C16 C17 -41.1(6) y
C15 Fe1 C16 C17 118.9(3) y
C19 Fe1 C16 C17 80.8(2) y
C22 Fe1 C16 C17 -75.1(3) y
C18 Fe1 C16 C17 36.9(2) y
C17 Fe1 C16 C17 0.000(1) y
C21 Fe1 C16 C17 -116.9(2) y
C20 Fe1 C16 C17 -159.3(2) y
C24 Fe1 C16 C15 47.7(5) y
C23 Fe1 C16 C15 -160.0(5) y
C15 Fe1 C16 C15 0.0 y
C19 Fe1 C16 C15 -38.1(2) y
C22 Fe1 C16 C15 165.9(2) y
C18 Fe1 C16 C15 -82.0(2) y
C17 Fe1 C16 C15 -118.9(3) y
C21 Fe1 C16 C15 124.1(2) y
C20 Fe1 C16 C15 81.8(2) y
C15 C16 C17 C18 0.6(4) y
Fe1 C16 C17 C18 -58.8(2) y
C15 C16 C17 Fe1 59.3(2) y
Fe1 C16 C17 Fe1 0.0 y
C24 Fe1 C17 C16 -165.7(5) y
C23 Fe1 C17 C16 163.9(3) y
C15 Fe1 C17 C16 -38.3(2) y
C16 Fe1 C17 C16 0.000(1) y
C19 Fe1 C17 C16 -82.6(2) y
C22 Fe1 C17 C16 122.9(3) y
C18 Fe1 C17 C16 -120.3(3) y
C21 Fe1 C17 C16 82.4(3) y
C20 Fe1 C17 C16 51.6(5) y
C24 Fe1 C17 C18 -45.5(6) y
C23 Fe1 C17 C18 -75.8(3) y
C15 Fe1 C17 C18 82.0(2) y
C16 Fe1 C17 C18 120.3(3) y
C19 Fe1 C17 C18 37.7(2) y
C22 Fe1 C17 C18 -116.8(3) y
C18 Fe1 C17 C18 0.000(1) y
C21 Fe1 C17 C18 -157.3(2) y
C20 Fe1 C17 C18 171.8(4) y
C16 C17 C18 C19 -0.6(4) y
Fe1 C17 C18 C19 -59.1(3) y
C16 C17 C18 Fe1 58.5(2) y
Fe1 C17 C18 Fe1 0.0 y
C24 Fe1 C18 C17 162.8(2) y
C23 Fe1 C18 C17 121.8(3) y
C15 Fe1 C18 C17 -81.5(2) y
C16 Fe1 C18 C17 -37.0(2) y
C19 Fe1 C18 C17 -119.5(3) y
C22 Fe1 C18 C17 80.3(3) y
C17 Fe1 C18 C17 0.0 y
C21 Fe1 C18 C17 51.9(5) y
C20 Fe1 C18 C17 -170.4(5) y
C24 Fe1 C18 C19 -77.6(3) y
C23 Fe1 C18 C19 -118.7(3) y
C15 Fe1 C18 C19 38.1(2) y
C16 Fe1 C18 C19 82.5(2) y
C19 Fe1 C18 C19 0.000(1) y
C22 Fe1 C18 C19 -160.2(3) y
C17 Fe1 C18 C19 119.5(3) y
C21 Fe1 C18 C19 171.4(4) y
C20 Fe1 C18 C19 -50.8(6) y
C17 C18 C19 C15 0.4(4) y
Fe1 C18 C19 C15 -59.1(2) y
C17 C18 C19 Fe1 59.5(2) y
Fe1 C18 C19 Fe1 0.0 y
C16 C15 C19 C18 0.0(4) y
P1 C15 C19 C18 176.4(3) y
Fe1 C15 C19 C18 59.6(2) y
C16 C15 C19 Fe1 -59.6(2) y
P1 C15 C19 Fe1 116.8(3) y
Fe1 C15 C19 Fe1 0.0 y
C24 Fe1 C19 C18 121.8(3) y
C23 Fe1 C19 C18 78.8(3) y
C15 Fe1 C19 C18 -119.0(3) y
C16 Fe1 C19 C18 -80.7(2) y
C22 Fe1 C19 C18 44.9(5) y
C18 Fe1 C19 C18 0.000(1) y
C17 Fe1 C19 C18 -37.2(2) y
C21 Fe1 C19 C18 -167.5(6) y
C20 Fe1 C19 C18 162.2(3) y
C24 Fe1 C19 C15 -119.2(2) y
C23 Fe1 C19 C15 -162.3(2) y
C15 Fe1 C19 C15 0.000(2) y
C16 Fe1 C19 C15 38.3(2) y
C22 Fe1 C19 C15 163.8(4) y
C18 Fe1 C19 C15 119.0(3) y
C17 Fe1 C19 C15 81.8(2) y
C21 Fe1 C19 C15 -48.6(7) y
C20 Fe1 C19 C15 -78.8(3) y
C24 Fe1 C20 C24 0.000(2) y
C23 Fe1 C20 C24 38.4(3) y
C15 Fe1 C20 C24 -117.5(3) y
C16 Fe1 C20 C24 -161.4(3) y
C19 Fe1 C20 C24 -74.3(3) y
C22 Fe1 C20 C24 82.1(3) y
C18 Fe1 C20 C24 -35.6(6) y
C17 Fe1 C20 C24 161.1(4) y
C21 Fe1 C20 C24 118.7(4) y
C24 Fe1 C20 C21 -118.7(4) y
C23 Fe1 C20 C21 -80.3(3) y
C15 Fe1 C20 C21 123.8(3) y
C16 Fe1 C20 C21 79.9(3) y
C19 Fe1 C20 C21 167.0(3) y
C22 Fe1 C20 C21 -36.6(3) y
C18 Fe1 C20 C21 -154.3(5) y
C17 Fe1 C20 C21 42.4(5) y
C21 Fe1 C20 C21 0.0 y
C24 C20 C21 C22 -0.1(5) y
Fe1 C20 C21 C22 58.8(3) y
C24 C20 C21 Fe1 -58.9(3) y
Fe1 C20 C21 Fe1 0.0 y
C24 Fe1 C21 C22 -82.9(3) y
C23 Fe1 C21 C22 -38.2(3) y
C15 Fe1 C21 C22 162.6(3) y
C16 Fe1 C21 C22 119.8(3) y
C19 Fe1 C21 C22 -159.5(5) y
C22 Fe1 C21 C22 0.000(2) y
C18 Fe1 C21 C22 40.2(6) y
C17 Fe1 C21 C22 77.0(3) y
C20 Fe1 C21 C22 -120.4(4) y
C24 Fe1 C21 C20 37.5(3) y
C23 Fe1 C21 C20 82.2(3) y
C15 Fe1 C21 C20 -77.0(3) y
C16 Fe1 C21 C20 -119.8(3) y
C19 Fe1 C21 C20 -39.1(7) y
C22 Fe1 C21 C20 120.4(4) y
C18 Fe1 C21 C20 160.6(4) y
C17 Fe1 C21 C20 -162.6(3) y
C20 Fe1 C21 C20 0.0 y
C20 C21 C22 C23 0.9(5) y
Fe1 C21 C22 C23 59.9(3) y
C20 C21 C22 Fe1 -59.0(3) y
Fe1 C21 C22 Fe1 0.000(1) y
C24 Fe1 C22 C21 80.0(3) y
C23 Fe1 C22 C21 118.2(4) y
C15 Fe1 C22 C21 -49.3(6) y
C16 Fe1 C22 C21 -79.7(3) y
C19 Fe1 C22 C21 166.0(4) y
C18 Fe1 C22 C21 -162.0(3) y
C17 Fe1 C22 C21 -120.4(3) y
C21 Fe1 C22 C21 0.000(1) y
C20 Fe1 C22 C21 37.0(3) y
C24 Fe1 C22 C23 -38.2(3) y
C23 Fe1 C22 C23 0.000(2) y
C15 Fe1 C22 C23 -167.5(4) y
C16 Fe1 C22 C23 162.1(3) y
C19 Fe1 C22 C23 47.8(5) y
C18 Fe1 C22 C23 79.8(3) y
C17 Fe1 C22 C23 121.4(3) y
C21 Fe1 C22 C23 -118.2(4) y
C20 Fe1 C22 C23 -81.3(3) y
C21 C22 C23 C24 -1.3(5) y
Fe1 C22 C23 C24 59.3(3) y
C21 C22 C23 Fe1 -60.7(3) y
Fe1 C22 C23 Fe1 0.000(1) y
C24 Fe1 C23 C22 118.9(5) y
C15 Fe1 C23 C22 169.7(4) y
C16 Fe1 C23 C22 -46.1(7) y
C19 Fe1 C23 C22 -158.9(3) y
C22 Fe1 C23 C22 0.000(1) y
C18 Fe1 C23 C22 -117.1(3) y
C17 Fe1 C23 C22 -76.5(3) y
C21 Fe1 C23 C22 37.7(3) y
C20 Fe1 C23 C22 81.5(3) y
C24 Fe1 C23 C24 0.000(1) y
C15 Fe1 C23 C24 50.9(6) y
C16 Fe1 C23 C24 -165.0(4) y
C19 Fe1 C23 C24 82.3(3) y
C22 Fe1 C23 C24 -118.9(4) y
C18 Fe1 C23 C24 124.0(3) y
C17 Fe1 C23 C24 164.7(3) y
C21 Fe1 C23 C24 -81.1(3) y
C20 Fe1 C23 C24 -37.4(3) y
C21 C20 C24 C23 -0.7(5) y
Fe1 C20 C24 C23 -60.3(3) y
C21 C20 C24 Fe1 59.6(3) y
Fe1 C20 C24 Fe1 0.000(1) y
C22 C23 C24 C20 1.3(5) y
Fe1 C23 C24 C20 61.3(3) y
C22 C23 C24 Fe1 -60.0(3) y
Fe1 C23 C24 Fe1 0.000(1) y
C23 Fe1 C24 C20 -118.6(4) y
C15 Fe1 C24 C20 82.1(3) y
C16 Fe1 C24 C20 46.8(6) y
C19 Fe1 C24 C20 125.0(3) y
C22 Fe1 C24 C20 -81.0(3) y
C18 Fe1 C24 C20 167.0(2) y
C17 Fe1 C24 C20 -159.1(4) y
C21 Fe1 C24 C20 -37.9(3) y
C20 Fe1 C24 C20 0.000(1) y
C23 Fe1 C24 C23 0.000(1) y
C15 Fe1 C24 C23 -159.3(3) y
C16 Fe1 C24 C23 165.4(4) y
C19 Fe1 C24 C23 -116.4(3) y
C22 Fe1 C24 C23 37.6(3) y
C18 Fe1 C24 C23 -74.4(4) y
C17 Fe1 C24 C23 -40.5(7) y
C21 Fe1 C24 C23 80.7(3) y
C20 Fe1 C24 C23 118.6(4) y
